data_7002673
loop_
_publ_author_name
'Ruiz, Jos\'e'
'Cutillas, Natalia'
'Villa, Mar\'ia Dolores'
'L\'opez, Gregorio'
'Espinosa, Arturo'
'Bautista, Delia'

_publ_section_title
;
 N1-Coordination in palladium(II) and platinum(II) complexes with
 9-methylhypoxanthine: crystal structures and theoretical calculations
;
_journal_issue 43
_journal_name_full 'Dalton Transactions'
_journal_page_first 9637
_journal_page_last 9644
_journal_paper_doi 10.1039/b915427b
_journal_year 2009
_chemical_formula_sum 'C33 H33 Cl N5 O5 P Pt'
_chemical_formula_weight 841.15
_chemical_name_systematic
;
?
;
_space_group_IT_number 2
_symmetry_cell_setting triclinic
_symmetry_space_group_name_Hall '-P 1'
_symmetry_space_group_name_H-M 'P -1'
_atom_sites_solution_hydrogens geom
_atom_sites_solution_primary direct
_atom_sites_solution_secondary difmap
_audit_creation_method SHELXL-97
_cell_angle_alpha 94.609(2)
_cell_angle_beta 100.862(2)
_cell_angle_gamma 102.408(2)
_cell_formula_units_Z 2
_cell_length_a 8.8061(4)
_cell_length_b 9.5922(5)
_cell_length_c 19.6841(11)
_cell_measurement_reflns_used 7735
_cell_measurement_temperature 100(2)
_cell_measurement_theta_max 28.12
_cell_measurement_theta_min 2.42
_cell_volume 1582.07(14)
_computing_cell_refinement 'Bruker SAINT'
_computing_data_collection 'Bruker SMART'
_computing_data_reduction 'Bruker SAINT'
_computing_molecular_graphics 'Bruker SHELXTL'
_computing_publication_material 'Bruker SHELXTL'
_computing_structure_refinement 'SHELXL-97 (Sheldrick, 1997)'
_computing_structure_solution 'SHELXS-97 (Sheldrick, 1990)'
_diffrn_ambient_temperature 100(2)
_diffrn_detector_area_resol_mean 8.26
_diffrn_measured_fraction_theta_full 0.993
_diffrn_measured_fraction_theta_max 0.992
_diffrn_measurement_device_type 'Bruker SMART APEX'
_diffrn_measurement_method \w-scan
_diffrn_radiation_monochromator graphite
_diffrn_radiation_source 'fine-focus sealed tube'
_diffrn_radiation_type MoK\a
_diffrn_radiation_wavelength 0.71073
_diffrn_reflns_av_R_equivalents 0.0140
_diffrn_reflns_av_sigmaI/netI 0.0163
_diffrn_reflns_limit_h_max 10
_diffrn_reflns_limit_h_min -10
_diffrn_reflns_limit_k_max 11
_diffrn_reflns_limit_k_min -11
_diffrn_reflns_limit_l_max 24
_diffrn_reflns_limit_l_min -24
_diffrn_reflns_number 17320
_diffrn_reflns_theta_full 26.00
_diffrn_reflns_theta_max 26.37
_diffrn_reflns_theta_min 2.12
_exptl_absorpt_coefficient_mu 4.620
_exptl_absorpt_correction_T_max 0.5072
_exptl_absorpt_correction_T_min 0.3285
_exptl_absorpt_correction_type multi-scan
_exptl_absorpt_process_details SADABS
_exptl_crystal_colour colourless
_exptl_crystal_density_diffrn 1.766
_exptl_crystal_density_method 'not measured'
_exptl_crystal_description block
_exptl_crystal_F_000 832
_exptl_crystal_size_max 0.31
_exptl_crystal_size_mid 0.24
_exptl_crystal_size_min 0.17
_refine_diff_density_max 0.873
_refine_diff_density_min -0.793
_refine_diff_density_rms 0.076
_refine_ls_extinction_method none
_refine_ls_goodness_of_fit_ref 1.083
_refine_ls_hydrogen_treatment 'NH free,methyls rigid,others riding'
_refine_ls_matrix_type full
_refine_ls_number_parameters 422
_refine_ls_number_reflns 6396
_refine_ls_number_restraints 0
_refine_ls_restrained_S_all 1.083
_refine_ls_R_factor_all 0.0162
_refine_ls_R_factor_gt 0.0158
_refine_ls_shift/su_max 0.004
_refine_ls_shift/su_mean 0.000
_refine_ls_structure_factor_coef Fsqd
_refine_ls_weighting_details 'calc w=1/[\s^2^(Fo^2^)+(0.0200P)^2^+1.3715P] where P=(Fo^2^+2Fc^2^)/3'
_refine_ls_weighting_scheme calc
_refine_ls_wR_factor_gt 0.0392
_refine_ls_wR_factor_ref 0.0394
_reflns_number_gt 6301
_reflns_number_total 6396
_reflns_threshold_expression >2sigma(I)
_cod_data_source_file b915427b.txt
_cod_data_source_block md485bs
_cod_database_code 7002673

loop_
_symmetry_equiv_pos_as_xyz
'x, y, z'
'-x, -y, -z'

loop_
_atom_site_label
_atom_site_type_symbol
_atom_site_fract_x
_atom_site_fract_y
_atom_site_fract_z
_atom_site_U_iso_or_equiv
_atom_site_adp_type
_atom_site_occupancy
_atom_site_symmetry_multiplicity
_atom_site_calc_flag
_atom_site_refinement_flags
_atom_site_disorder_assembly
_atom_site_disorder_group
Pt1 Pt 0.165833(8) 0.267734(7) 0.728189(4) 0.01155(3) Uani 1 1 d . . .
P1 P 0.10171(6) 0.37279(5) 0.82070(3) 0.01236(10) Uani 1 1 d . . .
O1 O 0.39958(18) 0.56454(17) 0.66524(9) 0.0225(3) Uani 1 1 d . . .
N1 N 0.2801(2) 0.68776(19) 0.58470(10) 0.0166(4) Uani 1 1 d . . .
H01 H 0.368(4) 0.730(3) 0.5829(16) 0.031(8) Uiso 1 1 d . . .
C2 C 0.1507(3) 0.7205(2) 0.54564(11) 0.0179(4) Uani 1 1 d . . .
H2 H 0.1692 0.7930 0.5160 0.022 Uiso 1 1 calc R . .
N3 N 0.0036(2) 0.66008(19) 0.54568(9) 0.0164(4) Uani 1 1 d . . .
C4 C -0.0067(2) 0.5559(2) 0.58854(11) 0.0138(4) Uani 1 1 d . . .
C5 C 0.1158(2) 0.5106(2) 0.62853(11) 0.0137(4) Uani 1 1 d . . .
C6 C 0.2768(3) 0.5832(2) 0.63059(11) 0.0150(4) Uani 1 1 d . . .
N7 N 0.0528(2) 0.39465(18) 0.66075(9) 0.0140(3) Uani 1 1 d . . .
C8 C -0.1032(3) 0.3741(2) 0.64058(11) 0.0160(4) Uani 1 1 d . . .
H8 H -0.1775 0.3007 0.6547 0.019 Uiso 1 1 calc R . .
N9 N -0.1455(2) 0.46923(19) 0.59751(9) 0.0150(4) Uani 1 1 d . . .
C10 C -0.3072(3) 0.4846(3) 0.56945(12) 0.0211(5) Uani 1 1 d . . .
H10A H -0.3763 0.3898 0.5502 0.032 Uiso 1 1 calc R . .
H10B H -0.3044 0.5473 0.5325 0.032 Uiso 1 1 calc R . .
H10C H -0.3489 0.5271 0.6069 0.032 Uiso 1 1 calc R . .
N10 N 0.2411(2) 0.16155(18) 0.64522(9) 0.0126(3) Uani 1 1 d . . .
C11 C 0.2633(2) 0.1269(2) 0.78188(11) 0.0138(4) Uani 1 1 d . . .
C12 C 0.3080(3) 0.1247(2) 0.85381(11) 0.0168(4) Uani 1 1 d . . .
H12 H 0.2940 0.1997 0.8848 0.020 Uiso 1 1 calc R . .
C13 C 0.3726(3) 0.0156(2) 0.88129(12) 0.0182(4) Uani 1 1 d . . .
H13 H 0.3990 0.0158 0.9304 0.022 Uiso 1 1 calc R . .
C14 C 0.3985(3) -0.0930(2) 0.83738(12) 0.0177(4) Uani 1 1 d . . .
H14 H 0.4429 -0.1672 0.8561 0.021 Uiso 1 1 calc R . .
C15 C 0.3588(3) -0.0924(2) 0.76584(12) 0.0173(4) Uani 1 1 d . . .
H15 H 0.3790 -0.1649 0.7353 0.021 Uiso 1 1 calc R . .
C16 C 0.2897(2) 0.0142(2) 0.73859(11) 0.0143(4) Uani 1 1 d . . .
C17 C 0.2345(3) 0.0111(2) 0.66154(11) 0.0152(4) Uani 1 1 d . . .
H17A H 0.3036 -0.0325 0.6364 0.018 Uiso 1 1 calc R . .
H17B H 0.1242 -0.0478 0.6463 0.018 Uiso 1 1 calc R . .
C18 C 0.4104(3) 0.2311(2) 0.64591(12) 0.0192(4) Uani 1 1 d . . .
H18A H 0.4438 0.1848 0.6069 0.029 Uiso 1 1 calc R . .
H18B H 0.4780 0.2207 0.6899 0.029 Uiso 1 1 calc R . .
H18C H 0.4206 0.3335 0.6414 0.029 Uiso 1 1 calc R . .
C19 C 0.1452(3) 0.1558(2) 0.57419(11) 0.0206(5) Uani 1 1 d . . .
H19A H 0.1825 0.0965 0.5410 0.031 Uiso 1 1 calc R . .
H19B H 0.1565 0.2534 0.5611 0.031 Uiso 1 1 calc R . .
H19C H 0.0330 0.1137 0.5735 0.031 Uiso 1 1 calc R . .
C21 C -0.0309(2) 0.4922(2) 0.79931(11) 0.0143(4) Uani 1 1 d . . .
C22 C -0.1957(3) 0.4459(2) 0.79029(11) 0.0174(4) Uani 1 1 d . . .
H22 H -0.2414 0.3541 0.8018 0.021 Uiso 1 1 calc R . .
C23 C -0.2928(3) 0.5348(3) 0.76435(12) 0.0194(4) Uani 1 1 d . . .
H23 H -0.4050 0.5025 0.7576 0.023 Uiso 1 1 calc R . .
C24 C -0.2280(3) 0.6694(2) 0.74826(12) 0.0203(5) Uani 1 1 d . . .
H24 H -0.2956 0.7289 0.7304 0.024 Uiso 1 1 calc R . .
C25 C -0.0638(3) 0.7176(2) 0.75820(12) 0.0218(5) Uani 1 1 d . . .
H25 H -0.0188 0.8107 0.7480 0.026 Uiso 1 1 calc R . .
C26 C 0.0345(3) 0.6289(2) 0.78317(12) 0.0181(4) Uani 1 1 d . . .
H26 H 0.1466 0.6613 0.7893 0.022 Uiso 1 1 calc R . .
C31 C -0.0020(3) 0.2450(2) 0.86982(12) 0.0169(4) Uani 1 1 d . . .
C32 C -0.1046(3) 0.1197(2) 0.83186(13) 0.0218(5) Uani 1 1 d . . .
H32 H -0.1153 0.1031 0.7828 0.026 Uiso 1 1 calc R . .
C33 C -0.1910(3) 0.0194(3) 0.86573(15) 0.0288(6) Uani 1 1 d . . .
H33 H -0.2625 -0.0646 0.8396 0.035 Uiso 1 1 calc R . .
C34 C -0.1732(3) 0.0416(3) 0.93741(15) 0.0298(6) Uani 1 1 d . . .
H34 H -0.2322 -0.0274 0.9604 0.036 Uiso 1 1 calc R . .
C35 C -0.0698(3) 0.1640(3) 0.97577(13) 0.0261(5) Uani 1 1 d . . .
H35 H -0.0563 0.1779 1.0251 0.031 Uiso 1 1 calc R . .
C36 C 0.0144(3) 0.2667(2) 0.94213(12) 0.0198(4) Uani 1 1 d . . .
H36 H 0.0833 0.3518 0.9684 0.024 Uiso 1 1 calc R . .
C41 C 0.2716(2) 0.4911(2) 0.88101(11) 0.0142(4) Uani 1 1 d . . .
C42 C 0.4246(3) 0.4907(2) 0.87212(11) 0.0162(4) Uani 1 1 d . . .
H42 H 0.4393 0.4263 0.8360 0.019 Uiso 1 1 calc R . .
C43 C 0.5562(3) 0.5840(2) 0.91579(11) 0.0183(4) Uani 1 1 d . . .
H43 H 0.6603 0.5840 0.9091 0.022 Uiso 1 1 calc R . .
C44 C 0.5351(3) 0.6765(2) 0.96884(11) 0.0179(4) Uani 1 1 d . . .
H44 H 0.6251 0.7391 0.9990 0.021 Uiso 1 1 calc R . .
C45 C 0.3833(3) 0.6788(2) 0.97843(11) 0.0182(4) Uani 1 1 d . . .
H45 H 0.3695 0.7425 1.0151 0.022 Uiso 1 1 calc R . .
C46 C 0.2520(3) 0.5875(2) 0.93424(11) 0.0168(4) Uani 1 1 d . . .
H46 H 0.1480 0.5903 0.9401 0.020 Uiso 1 1 calc R . .
Cl1 Cl 0.68658(6) 0.93790(6) 0.59991(3) 0.02063(11) Uani 1 1 d . . .
O2 O 0.5762(2) 0.8213(2) 0.55214(10) 0.0366(5) Uani 1 1 d . . .
O3 O 0.8321(2) 0.8960(2) 0.62230(12) 0.0425(5) Uani 1 1 d . . .
O4 O 0.7147(2) 1.06295(19) 0.56438(11) 0.0365(4) Uani 1 1 d . . .
O5 O 0.6184(3) 0.9661(2) 0.65851(11) 0.0428(5) Uani 1 1 d . . .

loop_
_atom_site_aniso_label
_atom_site_aniso_U_11
_atom_site_aniso_U_22
_atom_site_aniso_U_33
_atom_site_aniso_U_23
_atom_site_aniso_U_13
_atom_site_aniso_U_12
Pt1 0.01160(5) 0.01083(4) 0.01144(5) 0.00077(3) 0.00090(3) 0.00250(3)
P1 0.0116(2) 0.0115(2) 0.0133(2) 0.00083(19) 0.0017(2) 0.00220(19)
O1 0.0140(8) 0.0187(8) 0.0320(9) 0.0061(7) -0.0014(7) 0.0025(6)
N1 0.0153(9) 0.0129(8) 0.0207(10) 0.0018(7) 0.0048(8) 0.0006(7)
C2 0.0247(11) 0.0130(10) 0.0156(10) 0.0000(8) 0.0039(9) 0.0041(8)
N3 0.0207(9) 0.0148(8) 0.0137(9) 0.0016(7) 0.0016(7) 0.0062(7)
C4 0.0144(10) 0.0141(9) 0.0121(9) -0.0016(8) 0.0015(8) 0.0042(8)
C5 0.0148(10) 0.0125(9) 0.0134(10) -0.0002(8) 0.0025(8) 0.0032(8)
C6 0.0169(10) 0.0108(9) 0.0160(10) -0.0016(8) 0.0029(8) 0.0024(8)
N7 0.0149(9) 0.0137(8) 0.0127(8) 0.0004(7) 0.0020(7) 0.0030(7)
C8 0.0156(10) 0.0181(10) 0.0138(10) 0.0010(8) 0.0032(8) 0.0033(8)
N9 0.0125(8) 0.0174(9) 0.0144(9) 0.0002(7) 0.0009(7) 0.0041(7)
C10 0.0121(10) 0.0306(12) 0.0200(11) 0.0015(9) -0.0006(9) 0.0076(9)
N10 0.0139(8) 0.0110(8) 0.0137(8) 0.0029(7) 0.0036(7) 0.0034(6)
C11 0.0109(9) 0.0128(9) 0.0168(10) 0.0027(8) 0.0015(8) 0.0020(7)
C12 0.0187(11) 0.0159(10) 0.0148(10) -0.0005(8) 0.0018(8) 0.0042(8)
C13 0.0194(11) 0.0183(10) 0.0151(10) 0.0037(8) -0.0003(9) 0.0032(8)
C14 0.0166(10) 0.0152(10) 0.0214(11) 0.0059(8) 0.0021(9) 0.0042(8)
C15 0.0179(11) 0.0115(9) 0.0214(11) -0.0001(8) 0.0034(9) 0.0029(8)
C16 0.0112(9) 0.0133(9) 0.0162(10) 0.0013(8) 0.0017(8) -0.0005(7)
C17 0.0191(10) 0.0096(9) 0.0159(10) 0.0005(8) 0.0023(8) 0.0030(8)
C18 0.0174(11) 0.0153(10) 0.0265(12) 0.0033(9) 0.0100(9) 0.0020(8)
C19 0.0274(12) 0.0219(11) 0.0131(10) 0.0020(9) 0.0011(9) 0.0098(9)
C21 0.0144(10) 0.0158(10) 0.0122(10) -0.0012(8) 0.0015(8) 0.0049(8)
C22 0.0163(10) 0.0207(11) 0.0147(10) 0.0018(8) 0.0031(8) 0.0033(8)
C23 0.0144(10) 0.0272(12) 0.0172(11) 0.0010(9) 0.0028(8) 0.0074(9)
C24 0.0225(11) 0.0236(11) 0.0175(11) 0.0011(9) 0.0023(9) 0.0133(9)
C25 0.0230(12) 0.0169(10) 0.0242(12) 0.0025(9) 0.0013(9) 0.0052(9)
C26 0.0165(10) 0.0159(10) 0.0197(11) -0.0007(8) 0.0009(9) 0.0028(8)
C31 0.0155(10) 0.0144(10) 0.0226(11) 0.0047(8) 0.0059(9) 0.0048(8)
C32 0.0203(11) 0.0183(11) 0.0263(12) 0.0005(9) 0.0070(9) 0.0022(9)
C33 0.0256(13) 0.0181(11) 0.0436(15) 0.0030(11) 0.0155(11) 0.0003(9)
C34 0.0311(14) 0.0222(12) 0.0449(16) 0.0134(11) 0.0234(12) 0.0083(10)
C35 0.0321(13) 0.0282(12) 0.0273(13) 0.0114(10) 0.0161(11) 0.0157(10)
C36 0.0202(11) 0.0189(11) 0.0225(11) 0.0034(9) 0.0060(9) 0.0081(9)
C41 0.0149(10) 0.0125(9) 0.0137(10) 0.0019(8) 0.0003(8) 0.0026(8)
C42 0.0162(10) 0.0159(10) 0.0156(10) 0.0011(8) 0.0033(8) 0.0026(8)
C43 0.0160(10) 0.0196(11) 0.0182(11) 0.0041(9) 0.0018(9) 0.0024(8)
C44 0.0197(11) 0.0143(10) 0.0154(10) 0.0034(8) -0.0026(8) -0.0003(8)
C45 0.0238(11) 0.0155(10) 0.0142(10) 0.0009(8) 0.0019(9) 0.0043(9)
C46 0.0163(10) 0.0160(10) 0.0175(10) 0.0014(8) 0.0026(8) 0.0040(8)
Cl1 0.0162(2) 0.0216(3) 0.0249(3) 0.0051(2) 0.0064(2) 0.0036(2)
O2 0.0311(10) 0.0305(10) 0.0394(11) -0.0005(8) 0.0075(9) -0.0102(8)
O3 0.0206(9) 0.0552(13) 0.0581(14) 0.0208(11) 0.0095(9) 0.0163(9)
O4 0.0380(11) 0.0242(9) 0.0454(12) 0.0134(8) 0.0090(9) 0.0001(8)
O5 0.0464(12) 0.0551(13) 0.0369(11) 0.0055(10) 0.0228(10) 0.0210(10)

loop_
_atom_type_symbol
_atom_type_description
_atom_type_scat_dispersion_real
_atom_type_scat_dispersion_imag
_atom_type_scat_source
C C 0.0033 0.0016 'International Tables Vol C Tables 4.2.6.8 and 6.1.1.4'
H H 0.0000 0.0000 'International Tables Vol C Tables 4.2.6.8 and 6.1.1.4'
N N 0.0061 0.0033 'International Tables Vol C Tables 4.2.6.8 and 6.1.1.4'
O O 0.0106 0.0060 'International Tables Vol C Tables 4.2.6.8 and 6.1.1.4'
P P 0.1023 0.0942 'International Tables Vol C Tables 4.2.6.8 and 6.1.1.4'
Cl Cl 0.1484 0.1585 'International Tables Vol C Tables 4.2.6.8 and 6.1.1.4'
Pt Pt -1.7033 8.3905 'International Tables Vol C Tables 4.2.6.8 and 6.1.1.4'

loop_
_geom_angle_atom_site_label_1
_geom_angle_atom_site_label_2
_geom_angle_atom_site_label_3
_geom_angle
_geom_angle_site_symmetry_1
_geom_angle_site_symmetry_3
_geom_angle_publ_flag
C11 Pt1 N7 172.66(7) . . ?
C11 Pt1 N10 81.46(8) . . ?
N7 Pt1 N10 92.67(7) . . ?
C11 Pt1 P1 94.34(6) . . ?
N7 Pt1 P1 91.64(5) . . ?
N10 Pt1 P1 175.46(5) . . ?
C31 P1 C21 104.24(10) . . ?
C31 P1 C41 108.15(10) . . ?
C21 P1 C41 102.56(10) . . ?
C31 P1 Pt1 113.30(7) . . ?
C21 P1 Pt1 114.09(7) . . ?
C41 P1 Pt1 113.53(7) . . ?
C2 N1 C6 125.74(19) . . ?
N3 C2 N1 125.1(2) . . ?
C2 N3 C4 111.70(18) . . ?
N3 C4 N9 125.41(19) . . ?
N3 C4 C5 128.1(2) . . ?
N9 C4 C5 106.38(18) . . ?
C4 C5 N7 109.40(18) . . ?
C4 C5 C6 119.32(19) . . ?
N7 C5 C6 131.27(19) . . ?
O1 C6 N1 121.1(2) . . ?
O1 C6 C5 129.0(2) . . ?
N1 C6 C5 109.89(18) . . ?
C8 N7 C5 104.97(17) . . ?
C8 N7 Pt1 123.97(14) . . ?
C5 N7 Pt1 131.05(14) . . ?
N7 C8 N9 112.62(19) . . ?
C8 N9 C4 106.61(17) . . ?
C8 N9 C10 127.29(19) . . ?
C4 N9 C10 125.98(18) . . ?
C19 N10 C18 108.64(17) . . ?
C19 N10 C17 108.65(16) . . ?
C18 N10 C17 107.75(16) . . ?
C19 N10 Pt1 116.12(13) . . ?
C18 N10 Pt1 109.44(13) . . ?
C17 N10 Pt1 105.93(12) . . ?
C12 C11 C16 116.37(19) . . ?
C12 C11 Pt1 130.45(16) . . ?
C16 C11 Pt1 113.18(15) . . ?
C13 C12 C11 122.0(2) . . ?
C14 C13 C12 120.3(2) . . ?
C13 C14 C15 119.3(2) . . ?
C14 C15 C16 120.2(2) . . ?
C15 C16 C11 121.8(2) . . ?
C15 C16 C17 121.28(19) . . ?
C11 C16 C17 116.86(18) . . ?
N10 C17 C16 109.03(16) . . ?
C22 C21 C26 119.3(2) . . ?
C22 C21 P1 122.17(16) . . ?
C26 C21 P1 118.00(16) . . ?
C23 C22 C21 119.7(2) . . ?
C24 C23 C22 120.8(2) . . ?
C23 C24 C25 119.9(2) . . ?
C24 C25 C26 119.8(2) . . ?
C25 C26 C21 120.4(2) . . ?
C36 C31 C32 119.2(2) . . ?
C36 C31 P1 123.70(17) . . ?
C32 C31 P1 117.08(17) . . ?
C33 C32 C31 120.2(2) . . ?
C34 C33 C32 120.1(2) . . ?
C33 C34 C35 120.3(2) . . ?
C34 C35 C36 120.0(2) . . ?
C35 C36 C31 120.2(2) . . ?
C42 C41 C46 119.05(19) . . ?
C42 C41 P1 119.28(16) . . ?
C46 C41 P1 121.60(16) . . ?
C41 C42 C43 120.5(2) . . ?
C44 C43 C42 119.8(2) . . ?
C43 C44 C45 120.6(2) . . ?
C46 C45 C44 119.6(2) . . ?
C45 C46 C41 120.4(2) . . ?
O3 Cl1 O5 109.99(13) . . ?
O3 Cl1 O4 109.94(12) . . ?
O5 Cl1 O4 110.52(13) . . ?
O3 Cl1 O2 108.91(13) . . ?
O5 Cl1 O2 108.63(13) . . ?
O4 Cl1 O2 108.81(12) . . ?

loop_
_geom_bond_atom_site_label_1
_geom_bond_atom_site_label_2
_geom_bond_distance
_geom_bond_site_symmetry_2
_geom_bond_publ_flag
Pt1 C11 2.016(2) . ?
Pt1 N7 2.1253(18) . ?
Pt1 N10 2.1390(17) . ?
Pt1 P1 2.2333(5) . ?
P1 C31 1.820(2) . ?
P1 C21 1.822(2) . ?
P1 C41 1.822(2) . ?
O1 C6 1.221(3) . ?
N1 C2 1.361(3) . ?
N1 C6 1.402(3) . ?
C2 N3 1.300(3) . ?
N3 C4 1.358(3) . ?
C4 N9 1.373(3) . ?
C4 C5 1.382(3) . ?
C5 N7 1.388(3) . ?
C5 C6 1.431(3) . ?
N7 C8 1.323(3) . ?
C8 N9 1.357(3) . ?
N9 C10 1.471(3) . ?
N10 C19 1.481(3) . ?
N10 C18 1.494(3) . ?
N10 C17 1.494(3) . ?
C11 C12 1.400(3) . ?
C11 C16 1.409(3) . ?
C12 C13 1.393(3) . ?
C13 C14 1.384(3) . ?
C14 C15 1.386(3) . ?
C15 C16 1.391(3) . ?
C16 C17 1.499(3) . ?
C21 C22 1.396(3) . ?
C21 C26 1.402(3) . ?
C22 C23 1.392(3) . ?
C23 C24 1.382(3) . ?
C24 C25 1.391(3) . ?
C25 C26 1.392(3) . ?
C31 C36 1.397(3) . ?
C31 C32 1.398(3) . ?
C32 C33 1.388(3) . ?
C33 C34 1.384(4) . ?
C34 C35 1.384(4) . ?
C35 C36 1.390(3) . ?
C41 C42 1.391(3) . ?
C41 C46 1.402(3) . ?
C42 C43 1.392(3) . ?
C43 C44 1.382(3) . ?
C44 C45 1.389(3) . ?
C45 C46 1.387(3) . ?
Cl1 O3 1.4265(19) . ?
Cl1 O5 1.430(2) . ?
Cl1 O4 1.4359(18) . ?
Cl1 O2 1.4490(19) . ?

loop_
_geom_hbond_atom_site_label_D
_geom_hbond_atom_site_label_H
_geom_hbond_atom_site_label_A
_geom_hbond_distance_DH
_geom_hbond_distance_HA
_geom_hbond_distance_DA
_geom_hbond_angle_DHA
_geom_hbond_site_symmetry_A
N1 H01 O2 0.80(3) 2.08(3) 2.859(3) 166(3) .
C2 H2 O4 0.95 2.41 3.323(3) 160.8 2_676
C17 H17B O3 0.99 2.46 3.394(3) 157.9 1_445
